data_7105882
loop_
_publ_author_name
'Thomas S. Teets'
'Markus P. Neumann'
'Daniel G. Nocera'

_publ_section_title
;
 Heterobimetallic Rhodium-Gold Halide and Hydride Complexes
;
_journal_name_full Chem.Commun.
_journal_page_first 1485
_journal_paper_doi 10.1039/c0cc03261a
_journal_volume 47
_journal_year 2011
_chemical_formula_sum 'C52 H94 Au Cl3 F6 O P5 Rh'
_chemical_formula_weight 1410.35
_chemical_name_systematic
;
?
;
_space_group_IT_number 14
_symmetry_cell_setting monoclinic
_symmetry_space_group_name_Hall '-P 2yn'
_symmetry_space_group_name_H-M 'P 1 21/n 1'
_atom_sites_solution_hydrogens geom
_atom_sites_solution_primary direct
_atom_sites_solution_secondary difmap
_audit_creation_method SHELXL-97
_cell_angle_alpha 90.00
_cell_angle_beta 102.251(2)
_cell_angle_gamma 90.00
_cell_formula_units_Z 4
_cell_length_a 15.031(2)
_cell_length_b 21.469(3)
_cell_length_c 20.325(3)
_cell_measurement_reflns_used 9254
_cell_measurement_temperature 100(2)
_cell_measurement_theta_max 30.58
_cell_measurement_theta_min 2.41
_cell_volume 6409.5(16)
_computing_cell_refinement 'Bruker SAINT'
_computing_data_collection 'Bruker APEX2'
_computing_data_reduction 'Bruker SAINT'
_computing_molecular_graphics 'Bruker SHELXTL'
_computing_publication_material 'Bruker SHELXTL'
_computing_structure_refinement 'SHELXL-97 (Sheldrick, 2008)'
_computing_structure_solution 'SHELXS-97 (Sheldrick, 2008)'
_diffrn_ambient_temperature 100(2)
_diffrn_measured_fraction_theta_full 1.000
_diffrn_measured_fraction_theta_max 1.000
_diffrn_measurement_device_type 'Bruker APEX-II CCD'
_diffrn_measurement_method '\f and \w scans'
_diffrn_radiation_monochromator graphite
_diffrn_radiation_source 'fine-focus sealed tube'
_diffrn_radiation_type MoK\a
_diffrn_radiation_wavelength 0.71073
_diffrn_reflns_av_R_equivalents 0.0514
_diffrn_reflns_av_sigmaI/netI 0.0290
_diffrn_reflns_limit_h_max 21
_diffrn_reflns_limit_h_min -21
_diffrn_reflns_limit_k_max 30
_diffrn_reflns_limit_k_min -28
_diffrn_reflns_limit_l_max 28
_diffrn_reflns_limit_l_min -28
_diffrn_reflns_number 145895
_diffrn_reflns_theta_full 30.03
_diffrn_reflns_theta_max 30.03
_diffrn_reflns_theta_min 1.40
_exptl_absorpt_coefficient_mu 2.844
_exptl_absorpt_correction_T_max 0.4825
_exptl_absorpt_correction_T_min 0.3958
_exptl_absorpt_correction_type multi-scan
_exptl_absorpt_process_details sadabs
_exptl_crystal_colour orange
_exptl_crystal_density_diffrn 1.462
_exptl_crystal_density_method 'not measured'
_exptl_crystal_description block
_exptl_crystal_F_000 2872
_exptl_crystal_size_max 0.40
_exptl_crystal_size_mid 0.40
_exptl_crystal_size_min 0.30
_refine_diff_density_max 3.246
_refine_diff_density_min -0.573
_refine_diff_density_rms 0.142
_refine_ls_extinction_method none
_refine_ls_goodness_of_fit_ref 1.071
_refine_ls_hydrogen_treatment constr
_refine_ls_matrix_type full
_refine_ls_number_parameters 687
_refine_ls_number_reflns 18727
_refine_ls_number_restraints 253
_refine_ls_restrained_S_all 1.074
_refine_ls_R_factor_all 0.0401
_refine_ls_R_factor_gt 0.0329
_refine_ls_shift/su_max 0.005
_refine_ls_shift/su_mean 0.000
_refine_ls_structure_factor_coef Fsqd
_refine_ls_weighting_details 'calc w=1/[\s^2^(Fo^2^)+(0.0429P)^2^+22.1558P] where P=(Fo^2^+2Fc^2^)/3'
_refine_ls_weighting_scheme calc
_refine_ls_wR_factor_gt 0.0930
_refine_ls_wR_factor_ref 0.0978
_reflns_number_gt 16517
_reflns_number_total 18727
_reflns_threshold_expression >2sigma(I)
_cod_data_source_file C0CC03261A.TXT
_cod_data_source_block 1
_cod_depositor_comments
;
The following automatic conversions were performed:

'_symmetry_cell_setting' value 'Monoclinic' changed to 'monoclinic'
according to the built-in table from CIF Core dictionary named
'cif_core.dic' version 2.4.1 from 2010-06-29.

Automatic conversion script
Id: cif_fix_values 1646 2011-03-28 12:23:43Z adriana 
;
_cod_original_cell_volume 6409.6(16)
_cod_original_sg_symbol_H-M P2(1)/n
_cod_database_code 7105882

loop_
_symmetry_equiv_pos_as_xyz
'x, y, z'
'-x+1/2, y+1/2, -z+1/2'
'-x, -y, -z'
'x-1/2, -y-1/2, z-1/2'

loop_
_atom_site_label
_atom_site_type_symbol
_atom_site_fract_x
_atom_site_fract_y
_atom_site_fract_z
_atom_site_U_iso_or_equiv
_atom_site_adp_type
_atom_site_occupancy
_atom_site_symmetry_multiplicity
_atom_site_calc_flag
_atom_site_refinement_flags
_atom_site_disorder_assembly
_atom_site_disorder_group
Au1 Au 0.061318(8) 0.171831(6) 0.688708(6) 0.01406(4) Uani 1 1 d . . .
Rh1 Rh 0.203153(16) 0.090214(11) 0.763609(11) 0.01256(5) Uani 1 1 d U . .
P1 P 0.10457(5) 0.05855(4) 0.83218(4) 0.01263(14) Uani 1 1 d . . .
P2 P -0.04288(5) 0.14962(4) 0.75383(4) 0.01449(14) Uani 1 1 d . . .
P3 P 0.31041(5) 0.12285(4) 0.70309(4) 0.01415(14) Uani 1 1 d . A .
P4 P 0.15644(5) 0.20554(4) 0.62050(4) 0.01407(14) Uani 1 1 d . . .
Cl1 Cl 0.23427(6) 0.18169(4) 0.83023(4) 0.02313(16) Uani 1 1 d U . .
C1 C 0.0144(2) 0.11628(15) 0.83471(15) 0.0153(6) Uani 1 1 d . . .
H1A H -0.0322 0.0963 0.8555 0.018 Uiso 1 1 calc R . .
H1B H 0.0415 0.1508 0.8646 0.018 Uiso 1 1 calc R . .
C2 C 0.2771(2) 0.19872(15) 0.66232(15) 0.0160(6) Uani 1 1 d . . .
H2A H 0.2916 0.2318 0.6968 0.019 Uiso 1 1 calc R . .
H2B H 0.3146 0.2064 0.6285 0.019 Uiso 1 1 calc R . .
C3 C 0.1670(3) 0.02668(17) 0.70410(19) 0.0236(7) Uani 1 1 d . . .
O1 O 0.1414(2) -0.01026(16) 0.66512(15) 0.0355(7) Uani 1 1 d . . .
C11 C 0.1594(2) 0.04564(16) 0.92263(15) 0.0179(6) Uani 1 1 d . . .
H11 H 0.1344 0.0056 0.9363 0.021 Uiso 1 1 calc R . .
C12 C 0.1390(3) 0.0959(2) 0.97110(18) 0.0284(8) Uani 1 1 d . . .
H12A H 0.0724 0.1001 0.9662 0.034 Uiso 1 1 calc R . .
H12B H 0.1634 0.1364 0.9599 0.034 Uiso 1 1 calc R . .
C13 C 0.1828(3) 0.0782(3) 1.04411(19) 0.0389(11) Uani 1 1 d . . .
H13A H 0.1544 0.0395 1.0563 0.047 Uiso 1 1 calc R . .
H13B H 0.1710 0.1117 1.0747 0.047 Uiso 1 1 calc R . .
C14 C 0.2862(3) 0.0683(2) 1.05395(19) 0.0313(8) Uani 1 1 d . . .
H14A H 0.3159 0.1082 1.0469 0.038 Uiso 1 1 calc R . .
H14B H 0.3113 0.0542 1.1006 0.038 Uiso 1 1 calc R . .
C15 C 0.3067(3) 0.01977(18) 1.00438(18) 0.0266(7) Uani 1 1 d . . .
H15A H 0.2838 -0.0213 1.0154 0.032 Uiso 1 1 calc R . .
H15B H 0.3734 0.0164 1.0089 0.032 Uiso 1 1 calc R . .
C16 C 0.2626(2) 0.03663(17) 0.93170(17) 0.0207(6) Uani 1 1 d . . .
H16A H 0.2746 0.0031 0.9013 0.025 Uiso 1 1 calc R . .
H16B H 0.2902 0.0755 0.9190 0.025 Uiso 1 1 calc R . .
C21 C 0.0458(2) -0.01547(15) 0.80487(15) 0.0144(5) Uani 1 1 d . . .
H21 H 0.0221 -0.0116 0.7552 0.017 Uiso 1 1 calc R . .
C22 C -0.0364(2) -0.03202(16) 0.83498(16) 0.0175(6) Uani 1 1 d . . .
H22A H -0.0795 0.0034 0.8293 0.021 Uiso 1 1 calc R . .
H22B H -0.0161 -0.0405 0.8837 0.021 Uiso 1 1 calc R . .
C23 C -0.0839(2) -0.08990(17) 0.79915(17) 0.0215(6) Uani 1 1 d . . .
H23A H -0.1361 -0.1012 0.8194 0.026 Uiso 1 1 calc R . .
H23B H -0.1078 -0.0801 0.7511 0.026 Uiso 1 1 calc R . .
C24 C -0.0187(3) -0.14536(17) 0.8046(2) 0.0269(7) Uani 1 1 d . . .
H24A H -0.0019 -0.1591 0.8521 0.032 Uiso 1 1 calc R . .
H24B H -0.0499 -0.1804 0.7776 0.032 Uiso 1 1 calc R . .
C25 C 0.0677(2) -0.12893(17) 0.78003(19) 0.0246(7) Uani 1 1 d . . .
H25A H 0.0522 -0.1221 0.7307 0.030 Uiso 1 1 calc R . .
H25B H 0.1109 -0.1643 0.7892 0.030 Uiso 1 1 calc R . .
C26 C 0.1136(2) -0.07033(15) 0.81463(17) 0.0182(6) Uani 1 1 d . . .
H26A H 0.1668 -0.0594 0.7954 0.022 Uiso 1 1 calc R . .
H26B H 0.1356 -0.0785 0.8633 0.022 Uiso 1 1 calc R . .
C31 C -0.1009(2) 0.21969(16) 0.77621(18) 0.0209(6) Uani 1 1 d . . .
H31 H -0.1449 0.2066 0.8043 0.025 Uiso 1 1 calc R . .
C32 C -0.0331(3) 0.26635(17) 0.8171(2) 0.0262(7) Uani 1 1 d . . .
H32A H -0.0005 0.2464 0.8593 0.031 Uiso 1 1 calc R . .
H32B H 0.0125 0.2785 0.7908 0.031 Uiso 1 1 calc R . .
C33 C -0.0832(3) 0.32440(18) 0.8340(3) 0.0359(10) Uani 1 1 d . . .
H33A H -0.0384 0.3545 0.8587 0.043 Uiso 1 1 calc R . .
H33B H -0.1249 0.3125 0.8635 0.043 Uiso 1 1 calc R . .
C34 C -0.1378(4) 0.3555(2) 0.7701(3) 0.0493(13) Uani 1 1 d . . .
H34A H -0.1718 0.3915 0.7827 0.059 Uiso 1 1 calc R . .
H34B H -0.0955 0.3712 0.7426 0.059 Uiso 1 1 calc R . .
C35 C -0.2041(4) 0.3097(2) 0.7288(3) 0.0469(12) Uani 1 1 d . . .
H35A H -0.2359 0.3300 0.6866 0.056 Uiso 1 1 calc R . .
H35B H -0.2505 0.2976 0.7545 0.056 Uiso 1 1 calc R . .
C36 C -0.1548(3) 0.2513(2) 0.7118(2) 0.0325(9) Uani 1 1 d . . .
H36A H -0.1126 0.2629 0.6826 0.039 Uiso 1 1 calc R . .
H36B H -0.1999 0.2216 0.6867 0.039 Uiso 1 1 calc R . .
C41 C -0.1303(2) 0.09240(16) 0.71543(15) 0.0166(6) Uani 1 1 d . . .
H41 H -0.1010 0.0506 0.7252 0.020 Uiso 1 1 calc R . .
C42 C -0.1572(3) 0.09690(18) 0.63820(17) 0.0242(7) Uani 1 1 d . . .
H42A H -0.1900 0.1365 0.6252 0.029 Uiso 1 1 calc R . .
H42B H -0.1017 0.0968 0.6193 0.029 Uiso 1 1 calc R . .
C43 C -0.2184(3) 0.0420(2) 0.60932(19) 0.0276(8) Uani 1 1 d . . .
H43A H -0.2377 0.0469 0.5599 0.033 Uiso 1 1 calc R . .
H43B H -0.1832 0.0028 0.6183 0.033 Uiso 1 1 calc R . .
C44 C -0.3026(3) 0.0377(2) 0.6398(2) 0.0303(8) Uani 1 1 d . . .
H44A H -0.3373 -0.0004 0.6231 0.036 Uiso 1 1 calc R . .
H44B H -0.3423 0.0741 0.6254 0.036 Uiso 1 1 calc R . .
C45 C -0.2765(2) 0.03575(19) 0.7170(2) 0.0269(7) Uani 1 1 d . . .
H45A H -0.2442 -0.0037 0.7315 0.032 Uiso 1 1 calc R . .
H45B H -0.3325 0.0367 0.7353 0.032 Uiso 1 1 calc R . .
C46 C -0.2153(2) 0.09080(17) 0.74583(18) 0.0213(6) Uani 1 1 d . . .
H46A H -0.2495 0.1303 0.7355 0.026 Uiso 1 1 calc R . .
H46B H -0.1970 0.0867 0.7954 0.026 Uiso 1 1 calc R . .
C51 C 0.4267(2) 0.13398(18) 0.75462(18) 0.0257(7) Uani 1 1 d DU . .
H51A H 0.4689 0.1191 0.7259 0.031 Uiso 0.806(7) 1 calc PR A 1
H51B H 0.4076 0.1696 0.7802 0.031 Uiso 0.194(7) 1 calc PR A 2
C52 C 0.4439(2) 0.09109(17) 0.81638(16) 0.0215(7) Uani 1 1 d DU A .
H52A H 0.4030 0.1034 0.8464 0.026 Uiso 0.806(7) 1 calc PR A 1
H52B H 0.4286 0.0478 0.8015 0.026 Uiso 0.806(7) 1 calc PR A 1
H52C H 0.4620 0.0491 0.8038 0.026 Uiso 0.194(7) 1 calc PR A 2
H52D H 0.3878 0.0870 0.8342 0.026 Uiso 0.194(7) 1 calc PR A 2
C53 C 0.5416(3) 0.0931(2) 0.8559(2) 0.0256(10) Uani 0.806(7) 1 d PDU A 1
H53A H 0.5481 0.0670 0.8967 0.031 Uiso 0.806(7) 1 calc PR A 1
H53B H 0.5827 0.0764 0.8280 0.031 Uiso 0.806(7) 1 calc PR A 1
C54 C 0.5677(4) 0.1599(2) 0.8757(2) 0.0302(12) Uani 0.806(7) 1 d PDU A 1
H54A H 0.6322 0.1614 0.8998 0.036 Uiso 0.806(7) 1 calc PR A 1
H54B H 0.5298 0.1752 0.9067 0.036 Uiso 0.806(7) 1 calc PR A 1
C55 C 0.5540(3) 0.2020(2) 0.8136(3) 0.0253(11) Uani 0.806(7) 1 d PDU A 1
H55A H 0.5953 0.1885 0.7844 0.030 Uiso 0.806(7) 1 calc PR A 1
H55B H 0.5699 0.2454 0.8280 0.030 Uiso 0.806(7) 1 calc PR A 1
C56 C 0.4551(3) 0.19972(19) 0.7736(2) 0.0196(9) Uani 0.806(7) 1 d PDU A 1
H56A H 0.4144 0.2176 0.8011 0.024 Uiso 0.806(7) 1 calc PR A 1
H56B H 0.4493 0.2252 0.7323 0.024 Uiso 0.806(7) 1 calc PR A 1
C2S C 0.0857(5) 0.2657(3) 1.0595(3) 0.0264(14) Uani 0.517(2) 1 d PDU B 1
H2S1 H 0.1448 0.2478 1.0551 0.032 Uiso 0.517(2) 1 calc PR B 1
H2S2 H 0.0395 0.2322 1.0504 0.032 Uiso 0.517(2) 1 calc PR B 1
Cl4S Cl 0.09470(13) 0.29311(9) 1.14271(9) 0.0304(4) Uani 0.517(2) 1 d PDU B 1
Cl3S Cl 0.05555(16) 0.32435(9) 1.00090(9) 0.0330(5) Uani 0.517(2) 1 d PDU B 1
C53A C 0.5227(10) 0.1206(10) 0.8717(7) 0.029(4) Uani 0.194(7) 1 d PDU A 2
H53C H 0.4966 0.1550 0.8940 0.034 Uiso 0.194(7) 1 calc PR A 2
H53D H 0.5450 0.0885 0.9062 0.034 Uiso 0.194(7) 1 calc PR A 2
C54A C 0.6040(10) 0.1460(9) 0.8460(8) 0.029(4) Uani 0.194(7) 1 d PDU A 2
H54C H 0.6479 0.1648 0.8840 0.035 Uiso 0.194(7) 1 calc PR A 2
H54D H 0.6349 0.1111 0.8282 0.035 Uiso 0.194(7) 1 calc PR A 2
C55A C 0.5764(11) 0.1948(8) 0.7908(8) 0.023(4) Uani 0.194(7) 1 d PDU A 2
H55C H 0.6298 0.2059 0.7720 0.028 Uiso 0.194(7) 1 calc PR A 2
H55D H 0.5555 0.2330 0.8104 0.028 Uiso 0.194(7) 1 calc PR A 2
C56A C 0.5002(8) 0.1706(7) 0.7345(7) 0.017(3) Uani 0.194(7) 1 d PDU A 2
H56C H 0.4719 0.2068 0.7078 0.021 Uiso 0.194(7) 1 calc PR A 2
H56D H 0.5282 0.1443 0.7043 0.021 Uiso 0.194(7) 1 calc PR A 2
C1S C 0.2524(5) 0.3069(3) 0.9302(4) 0.0235(14) Uani 0.483(2) 1 d PD B 2
H1S1 H 0.2134 0.3391 0.9446 0.028 Uiso 0.483(2) 1 calc PR B 2
H1S2 H 0.2119 0.2766 0.9016 0.028 Uiso 0.483(2) 1 calc PR B 2
Cl1S Cl 0.31342(15) 0.26811(12) 1.00174(11) 0.0379(5) Uani 0.483(2) 1 d PD B 2
Cl2S Cl 0.32222(17) 0.34239(12) 0.88192(14) 0.0441(6) Uani 0.483(2) 1 d PD B 2
C61 C 0.3285(2) 0.06926(16) 0.63568(16) 0.0188(6) Uani 1 1 d . . .
H61 H 0.2665 0.0581 0.6093 0.023 Uiso 1 1 calc R A .
C62 C 0.3810(2) 0.09578(18) 0.58468(17) 0.0224(7) Uani 1 1 d . A .
H62A H 0.3521 0.1351 0.5654 0.027 Uiso 1 1 calc R . .
H62B H 0.4445 0.1051 0.6077 0.027 Uiso 1 1 calc R . .
C63 C 0.3810(3) 0.0487(2) 0.52828(19) 0.0294(8) Uani 1 1 d . . .
H63A H 0.3177 0.0424 0.5029 0.035 Uiso 1 1 calc R A .
H63B H 0.4169 0.0656 0.4968 0.035 Uiso 1 1 calc R . .
C64 C 0.4210(3) -0.0136(2) 0.5556(2) 0.0349(10) Uani 1 1 d . A .
H64A H 0.4864 -0.0083 0.5763 0.042 Uiso 1 1 calc R . .
H64B H 0.4160 -0.0437 0.5181 0.042 Uiso 1 1 calc R . .
C65 C 0.3716(3) -0.0397(2) 0.6083(2) 0.0320(8) Uani 1 1 d . . .
H65A H 0.4017 -0.0786 0.6275 0.038 Uiso 1 1 calc R A .
H65B H 0.3078 -0.0496 0.5866 0.038 Uiso 1 1 calc R . .
C66 C 0.3727(3) 0.00775(18) 0.66482(19) 0.0252(7) Uani 1 1 d . A .
H66A H 0.4364 0.0156 0.6886 0.030 Uiso 1 1 calc R . .
H66B H 0.3391 -0.0093 0.6977 0.030 Uiso 1 1 calc R . .
C71 C 0.1441(2) 0.16113(16) 0.54119(16) 0.0185(6) Uani 1 1 d . . .
H71 H 0.1851 0.1243 0.5526 0.022 Uiso 1 1 calc R . .
C72 C 0.1779(3) 0.19500(19) 0.48501(17) 0.0243(7) Uani 1 1 d . . .
H72A H 0.2413 0.2092 0.5020 0.029 Uiso 1 1 calc R . .
H72B H 0.1396 0.2321 0.4709 0.029 Uiso 1 1 calc R . .
C73 C 0.1743(3) 0.1517(2) 0.42424(18) 0.0309(8) Uani 1 1 d . . .
H73A H 0.1913 0.1754 0.3870 0.037 Uiso 1 1 calc R . .
H73B H 0.2190 0.1176 0.4369 0.037 Uiso 1 1 calc R . .
C74 C 0.0799(3) 0.1240(2) 0.4002(2) 0.0377(10) Uani 1 1 d . . .
H74A H 0.0810 0.0944 0.3630 0.045 Uiso 1 1 calc R . .
H74B H 0.0364 0.1577 0.3825 0.045 Uiso 1 1 calc R . .
C75 C 0.0472(3) 0.0900(2) 0.4569(2) 0.0362(10) Uani 1 1 d . . .
H75A H 0.0873 0.0539 0.4720 0.043 Uiso 1 1 calc R . .
H75B H -0.0153 0.0741 0.4400 0.043 Uiso 1 1 calc R . .
C76 C 0.0480(3) 0.1338(2) 0.51663(19) 0.0283(8) Uani 1 1 d . . .
H76A H 0.0298 0.1106 0.5537 0.034 Uiso 1 1 calc R . .
H76B H 0.0038 0.1679 0.5028 0.034 Uiso 1 1 calc R . .
C81 C 0.1398(2) 0.28924(16) 0.60242(16) 0.0182(6) Uani 1 1 d . . .
H81 H 0.1855 0.3035 0.5764 0.022 Uiso 1 1 calc R . .
C82 C 0.0432(2) 0.30164(17) 0.56032(17) 0.0211(6) Uani 1 1 d . . .
H82A H 0.0350 0.2790 0.5170 0.025 Uiso 1 1 calc R . .
H82B H -0.0025 0.2858 0.5848 0.025 Uiso 1 1 calc R . .
C83 C 0.0281(3) 0.37132(19) 0.5467(2) 0.0294(8) Uani 1 1 d . . .
H83A H 0.0711 0.3865 0.5196 0.035 Uiso 1 1 calc R . .
H83B H -0.0346 0.3782 0.5204 0.035 Uiso 1 1 calc R . .
C84 C 0.0419(3) 0.40823(19) 0.6123(2) 0.0329(9) Uani 1 1 d . . .
H84A H 0.0350 0.4533 0.6022 0.039 Uiso 1 1 calc R . .
H84B H -0.0049 0.3961 0.6376 0.039 Uiso 1 1 calc R . .
C85 C 0.1365(3) 0.39559(18) 0.6551(2) 0.0334(9) Uani 1 1 d . . .
H85A H 0.1432 0.4178 0.6985 0.040 Uiso 1 1 calc R . .
H85B H 0.1829 0.4122 0.6317 0.040 Uiso 1 1 calc R . .
C86 C 0.1538(3) 0.32614(17) 0.66871(19) 0.0240(7) Uani 1 1 d . . .
H86A H 0.1117 0.3103 0.6962 0.029 Uiso 1 1 calc R . .
H86B H 0.2169 0.3200 0.6945 0.029 Uiso 1 1 calc R . .
P1S P 0.85789(6) 0.16033(4) 0.97786(4) 0.01992(17) Uani 1 1 d . . .
F1S F 0.92115(19) 0.11337(13) 1.02809(12) 0.0395(6) Uani 1 1 d . . .
F2S F 0.79556(18) 0.20735(12) 0.92695(12) 0.0371(6) Uani 1 1 d . . .
F3S F 0.77016(17) 0.13623(12) 1.00323(13) 0.0348(5) Uani 1 1 d . . .
F4S F 0.94568(17) 0.18521(12) 0.95235(13) 0.0348(5) Uani 1 1 d . . .
F5S F 0.87346(17) 0.21303(12) 1.03566(12) 0.0325(5) Uani 1 1 d . . .
F6S F 0.84289(17) 0.10768(11) 0.92045(12) 0.0313(5) Uani 1 1 d . . .

loop_
_atom_site_aniso_label
_atom_site_aniso_U_11
_atom_site_aniso_U_22
_atom_site_aniso_U_33
_atom_site_aniso_U_23
_atom_site_aniso_U_13
_atom_site_aniso_U_12
Au1 0.01359(6) 0.01573(6) 0.01340(6) 0.00216(4) 0.00409(4) 0.00006(4)
Rh1 0.01231(10) 0.01337(11) 0.01270(10) 0.00034(8) 0.00422(8) -0.00013(8)
P1 0.0125(3) 0.0134(3) 0.0124(3) 0.0005(3) 0.0036(3) -0.0003(3)
P2 0.0140(3) 0.0151(4) 0.0152(3) 0.0016(3) 0.0052(3) 0.0016(3)
P3 0.0125(3) 0.0169(4) 0.0136(3) 0.0010(3) 0.0039(3) -0.0005(3)
P4 0.0142(3) 0.0164(4) 0.0115(3) 0.0016(3) 0.0025(3) -0.0018(3)
Cl1 0.0263(4) 0.0206(4) 0.0241(4) -0.0041(3) 0.0090(3) -0.0035(3)
C1 0.0182(14) 0.0154(14) 0.0133(12) 0.0013(10) 0.0054(11) 0.0013(11)
C2 0.0152(13) 0.0168(15) 0.0159(13) 0.0020(11) 0.0028(11) -0.0019(11)
C3 0.0262(17) 0.0194(16) 0.0312(17) 0.0013(13) 0.0197(14) -0.0012(13)
O1 0.0341(15) 0.0463(18) 0.0290(14) -0.0104(13) 0.0132(12) -0.0137(13)
C11 0.0175(14) 0.0223(16) 0.0132(13) 0.0016(11) 0.0015(11) -0.0023(12)
C12 0.0215(16) 0.045(2) 0.0180(15) -0.0048(15) 0.0033(13) 0.0047(16)
C13 0.0261(19) 0.075(3) 0.0157(16) -0.0041(18) 0.0037(14) 0.005(2)
C14 0.0244(18) 0.048(2) 0.0188(16) -0.0010(16) -0.0002(13) -0.0033(17)
C15 0.0239(17) 0.0271(19) 0.0243(17) 0.0029(14) -0.0048(13) 0.0043(14)
C16 0.0181(15) 0.0243(17) 0.0184(14) -0.0022(12) 0.0006(12) 0.0042(12)
C21 0.0134(13) 0.0161(14) 0.0134(12) 0.0007(10) 0.0022(10) -0.0007(11)
C22 0.0169(14) 0.0201(15) 0.0160(13) 0.0005(11) 0.0049(11) -0.0025(12)
C23 0.0198(15) 0.0249(17) 0.0199(14) -0.0018(12) 0.0046(12) -0.0073(13)
C24 0.0297(18) 0.0180(17) 0.0305(18) -0.0010(13) 0.0006(15) -0.0087(14)
C25 0.0239(16) 0.0168(16) 0.0304(18) -0.0051(13) -0.0007(14) 0.0020(13)
C26 0.0175(14) 0.0161(15) 0.0203(14) 0.0010(11) 0.0024(12) 0.0005(11)
C31 0.0196(15) 0.0179(16) 0.0271(16) 0.0002(12) 0.0097(13) 0.0043(12)
C32 0.0291(18) 0.0156(16) 0.037(2) -0.0043(14) 0.0139(15) -0.0009(13)
C33 0.039(2) 0.0171(18) 0.055(3) -0.0071(17) 0.018(2) 0.0012(16)
C34 0.055(3) 0.020(2) 0.077(4) 0.003(2) 0.023(3) 0.015(2)
C35 0.048(3) 0.031(2) 0.060(3) 0.005(2) 0.007(2) 0.024(2)
C36 0.034(2) 0.029(2) 0.035(2) 0.0061(16) 0.0073(17) 0.0140(16)
C41 0.0157(13) 0.0195(15) 0.0147(13) 0.0009(11) 0.0036(11) 0.0008(11)
C42 0.0259(17) 0.0292(19) 0.0168(14) -0.0003(13) 0.0031(13) -0.0030(14)
C43 0.0233(17) 0.037(2) 0.0213(16) -0.0057(14) 0.0013(13) -0.0035(15)
C44 0.0204(16) 0.037(2) 0.0307(19) -0.0077(16) 0.0000(14) -0.0028(15)
C45 0.0182(15) 0.032(2) 0.0319(18) -0.0024(15) 0.0078(14) -0.0049(14)
C46 0.0151(14) 0.0267(18) 0.0234(15) -0.0022(13) 0.0069(12) -0.0009(12)
C51 0.0173(15) 0.034(2) 0.0232(16) 0.0110(14) -0.0023(12) -0.0062(14)
C52 0.0216(16) 0.0230(17) 0.0195(15) 0.0052(12) 0.0032(12) 0.0029(12)
C53 0.023(2) 0.027(2) 0.024(2) 0.0019(18) -0.0025(17) 0.0057(18)
C54 0.029(2) 0.033(3) 0.022(2) -0.0001(18) -0.0085(19) -0.006(2)
C55 0.024(2) 0.026(2) 0.023(2) -0.0018(18) -0.0026(18) -0.0081(19)
C56 0.0193(19) 0.0183(19) 0.0200(18) -0.0016(14) 0.0012(14) -0.0054(15)
C2S 0.018(3) 0.024(3) 0.037(4) -0.002(3) 0.006(3) 0.001(3)
Cl4S 0.0315(9) 0.0276(9) 0.0298(8) 0.0030(7) 0.0014(7) -0.0085(7)
Cl3S 0.0482(12) 0.0281(9) 0.0251(8) 0.0066(6) 0.0134(8) 0.0016(8)
C53A 0.019(7) 0.046(11) 0.017(7) 0.006(7) -0.005(5) 0.015(7)
C54A 0.021(7) 0.038(9) 0.023(7) -0.013(6) -0.004(6) 0.006(6)
C55A 0.015(7) 0.030(9) 0.022(8) -0.014(6) 0.000(6) 0.006(6)
C56A 0.006(6) 0.024(8) 0.023(7) 0.000(5) 0.004(5) 0.000(5)
C1S 0.022(3) 0.013(3) 0.037(4) -0.007(3) 0.009(3) 0.002(3)
Cl1S 0.0272(10) 0.0456(13) 0.0368(11) -0.0005(9) -0.0023(8) -0.0021(9)
Cl2S 0.0364(12) 0.0370(12) 0.0630(16) 0.0053(11) 0.0197(11) -0.0156(9)
C61 0.0157(14) 0.0220(16) 0.0203(14) -0.0012(12) 0.0076(12) 0.0012(12)
C62 0.0190(15) 0.0315(19) 0.0189(14) -0.0056(13) 0.0089(12) -0.0039(13)
C63 0.0228(17) 0.043(2) 0.0238(17) -0.0106(16) 0.0087(14) -0.0008(16)
C64 0.0237(18) 0.046(3) 0.035(2) -0.0182(18) 0.0072(16) 0.0071(17)
C65 0.0277(19) 0.029(2) 0.040(2) -0.0093(16) 0.0076(16) 0.0063(15)
C66 0.0239(17) 0.0240(18) 0.0295(18) -0.0019(14) 0.0100(14) 0.0061(14)
C71 0.0182(14) 0.0227(16) 0.0138(13) -0.0006(11) 0.0021(11) -0.0016(12)
C72 0.0264(17) 0.0315(19) 0.0158(14) 0.0030(13) 0.0066(13) 0.0008(14)
C73 0.034(2) 0.045(2) 0.0149(15) -0.0009(15) 0.0067(14) 0.0052(18)
C74 0.037(2) 0.054(3) 0.0186(17) -0.0130(17) -0.0012(15) 0.003(2)
C75 0.033(2) 0.043(2) 0.031(2) -0.0191(18) 0.0022(16) -0.0062(18)
C76 0.0226(17) 0.037(2) 0.0253(17) -0.0091(15) 0.0059(14) -0.0076(15)
C81 0.0173(14) 0.0182(15) 0.0193(14) 0.0055(11) 0.0043(11) -0.0012(12)
C82 0.0206(15) 0.0219(16) 0.0200(15) 0.0047(12) 0.0029(12) 0.0036(13)
C83 0.0294(19) 0.0261(19) 0.0312(19) 0.0087(15) 0.0032(15) 0.0077(15)
C84 0.030(2) 0.0231(19) 0.042(2) -0.0005(16) 0.0010(17) 0.0066(15)
C85 0.0284(19) 0.0174(17) 0.049(2) -0.0027(16) -0.0033(17) 0.0016(14)
C86 0.0228(16) 0.0200(17) 0.0262(17) -0.0009(13) -0.0017(13) -0.0008(13)
P1S 0.0217(4) 0.0227(4) 0.0169(4) -0.0008(3) 0.0077(3) 0.0031(3)
F1S 0.0465(15) 0.0431(15) 0.0288(12) 0.0101(11) 0.0073(11) 0.0211(12)
F2S 0.0457(15) 0.0374(14) 0.0276(12) 0.0053(10) 0.0065(10) 0.0174(11)
F3S 0.0329(12) 0.0402(14) 0.0383(13) -0.0061(11) 0.0231(11) -0.0074(11)
F4S 0.0334(13) 0.0351(13) 0.0425(14) -0.0087(11) 0.0231(11) -0.0070(10)
F5S 0.0332(12) 0.0375(13) 0.0281(11) -0.0136(10) 0.0093(10) 0.0017(10)
F6S 0.0387(13) 0.0301(12) 0.0280(11) -0.0100(9) 0.0137(10) -0.0034(10)

loop_
_atom_type_symbol
_atom_type_description
_atom_type_scat_dispersion_real
_atom_type_scat_dispersion_imag
_atom_type_scat_source
C C 0.0033 0.0016 'International Tables Vol C Tables 4.2.6.8 and 6.1.1.4'
H H 0.0000 0.0000 'International Tables Vol C Tables 4.2.6.8 and 6.1.1.4'
O O 0.0106 0.0060 'International Tables Vol C Tables 4.2.6.8 and 6.1.1.4'
F F 0.0171 0.0103 'International Tables Vol C Tables 4.2.6.8 and 6.1.1.4'
P P 0.1023 0.0942 'International Tables Vol C Tables 4.2.6.8 and 6.1.1.4'
Cl Cl 0.1484 0.1585 'International Tables Vol C Tables 4.2.6.8 and 6.1.1.4'
Rh Rh -1.1178 0.9187 'International Tables Vol C Tables 4.2.6.8 and 6.1.1.4'
Au Au -2.0133 8.8022 'International Tables Vol C Tables 4.2.6.8 and 6.1.1.4'

loop_
_geom_angle_atom_site_label_1
_geom_angle_atom_site_label_2
_geom_angle_atom_site_label_3
_geom_angle
_geom_angle_site_symmetry_1
_geom_angle_site_symmetry_3
_geom_angle_publ_flag
P2 Au1 P4 172.98(3) . . ?
P2 Au1 Rh1 94.95(2) . . ?
P4 Au1 Rh1 91.40(2) . . ?
C3 Rh1 P3 90.98(11) . . ?
C3 Rh1 P1 92.30(11) . . ?
P3 Rh1 P1 175.41(3) . . ?
C3 Rh1 Cl1 171.67(12) . . ?
P3 Rh1 Cl1 88.73(3) . . ?
P1 Rh1 Cl1 88.49(3) . . ?
C3 Rh1 Au1 91.20(12) . . ?
P3 Rh1 Au1 93.13(2) . . ?
P1 Rh1 Au1 90.01(2) . . ?
Cl1 Rh1 Au1 80.50(2) . . ?
C1 P1 C21 106.21(14) . . ?
C1 P1 C11 104.20(14) . . ?
C21 P1 C11 104.55(14) . . ?
C1 P1 Rh1 112.52(10) . . ?
C21 P1 Rh1 113.22(10) . . ?
C11 P1 Rh1 115.22(11) . . ?
C1 P2 C31 104.73(15) . . ?
C1 P2 C41 106.04(15) . . ?
C31 P2 C41 108.40(16) . . ?
C1 P2 Au1 110.41(10) . . ?
C31 P2 Au1 112.81(12) . . ?
C41 P2 Au1 113.84(10) . . ?
C2 P3 C61 106.50(15) . . ?
C2 P3 C51 105.84(16) . . ?
C61 P3 C51 103.25(17) . . ?
C2 P3 Rh1 110.46(11) . . ?
C61 P3 Rh1 115.44(11) . . ?
C51 P3 Rh1 114.54(12) . . ?
C2 P4 C81 104.41(15) . . ?
C2 P4 C71 105.61(15) . . ?
C81 P4 C71 110.19(15) . . ?
C2 P4 Au1 111.93(10) . . ?
C81 P4 Au1 110.53(11) . . ?
C71 P4 Au1 113.67(11) . . ?
P2 C1 P1 116.46(16) . . ?
P4 C2 P3 115.09(17) . . ?
O1 C3 Rh1 176.1(4) . . ?
C12 C11 C16 110.2(3) . . ?
C12 C11 P1 114.9(2) . . ?
C16 C11 P1 111.1(2) . . ?
C11 C12 C13 110.1(3) . . ?
C12 C13 C14 111.9(3) . . ?
C15 C14 C13 110.4(3) . . ?
C14 C15 C16 111.7(3) . . ?
C15 C16 C11 111.5(3) . . ?
C22 C21 C26 109.8(3) . . ?
C22 C21 P1 117.1(2) . . ?
C26 C21 P1 110.9(2) . . ?
C21 C22 C23 109.3(3) . . ?
C24 C23 C22 111.6(3) . . ?
C25 C24 C23 111.8(3) . . ?
C24 C25 C26 111.7(3) . . ?
C25 C26 C21 110.3(3) . . ?
C32 C31 C36 109.9(3) . . ?
C32 C31 P2 111.7(2) . . ?
C36 C31 P2 109.9(3) . . ?
C33 C32 C31 110.5(3) . . ?
C32 C33 C34 111.4(4) . . ?
C35 C34 C33 110.9(4) . . ?
C34 C35 C36 111.2(4) . . ?
C35 C36 C31 111.1(4) . . ?
C46 C41 C42 110.5(3) . . ?
C46 C41 P2 115.1(2) . . ?
C42 C41 P2 113.5(2) . . ?
C43 C42 C41 110.4(3) . . ?
C44 C43 C42 111.9(3) . . ?
C43 C44 C45 111.3(3) . . ?
C44 C45 C46 111.8(3) . . ?
C41 C46 C45 110.3(3) . . ?
C56A C51 C56 52.0(7) . . ?
C56A C51 C52 122.5(6) . . ?
C56 C51 C52 111.4(3) . . ?
C56A C51 P3 125.6(6) . . ?
C56 C51 P3 116.7(3) . . ?
C52 C51 P3 111.1(2) . . ?
C53 C52 C51 113.1(3) . . ?
C53 C52 C53A 28.1(8) . . ?
C51 C52 C53A 108.2(7) . . ?
C54 C53 C52 109.5(4) . . ?
C53 C54 C55 110.9(4) . . ?
C54 C55 C56 111.3(4) . . ?
C51 C56 C55 110.9(4) . . ?
Cl3S C2S Cl4S 111.9(4) . . ?
C54A C53A C52 115.6(11) . . ?
C55A C54A C53A 112.6(12) . . ?
C54A C55A C56A 111.1(11) . . ?
C51 C56A C55A 117.2(10) . . ?
Cl1S C1S Cl2S 113.5(4) . . ?
C62 C61 C66 109.6(3) . . ?
C62 C61 P3 116.4(2) . . ?
C66 C61 P3 111.5(2) . . ?
C63 C62 C61 110.0(3) . . ?
C64 C63 C62 111.7(3) . . ?
C63 C64 C65 111.3(3) . . ?
C64 C65 C66 110.6(4) . . ?
C65 C66 C61 110.2(3) . . ?
C72 C71 C76 112.1(3) . . ?
C72 C71 P4 114.7(2) . . ?
C76 C71 P4 113.2(2) . . ?
C71 C72 C73 110.6(3) . . ?
C74 C73 C72 111.5(3) . . ?
C73 C74 C75 111.8(3) . . ?
C74 C75 C76 110.7(4) . . ?
C75 C76 C71 109.9(3) . . ?
C86 C81 C82 109.5(3) . . ?
C86 C81 P4 109.9(2) . . ?
C82 C81 P4 110.5(2) . . ?
C83 C82 C81 110.8(3) . . ?
C84 C83 C82 111.3(3) . . ?
C85 C84 C83 110.1(3) . . ?
C84 C85 C86 112.3(3) . . ?
C85 C86 C81 110.9(3) . . ?
F1S P1S F2S 179.23(15) . . ?
F1S P1S F3S 90.54(15) . . ?
F2S P1S F3S 90.17(15) . . ?
F1S P1S F6S 89.59(14) . . ?
F2S P1S F6S 90.09(14) . . ?
F3S P1S F6S 90.48(13) . . ?
F1S P1S F4S 89.88(15) . . ?
F2S P1S F4S 89.42(15) . . ?
F3S P1S F4S 179.45(15) . . ?
F6S P1S F4S 89.88(13) . . ?
F1S P1S F5S 90.15(14) . . ?
F2S P1S F5S 90.17(14) . . ?
F3S P1S F5S 89.66(13) . . ?
F6S P1S F5S 179.70(17) . . ?
F4S P1S F5S 89.98(13) . . ?

loop_
_geom_bond_atom_site_label_1
_geom_bond_atom_site_label_2
_geom_bond_distance
_geom_bond_site_symmetry_2
_geom_bond_publ_flag
Au1 P2 2.3048(8) . ?
Au1 P4 2.3089(8) . ?
Au1 Rh1 2.9250(4) . ?
Rh1 C3 1.828(4) . ?
Rh1 P3 2.3333(8) . ?
Rh1 P1 2.3402(8) . ?
Rh1 Cl1 2.3749(9) . ?
P1 C1 1.845(3) . ?
P1 C21 1.846(3) . ?
P1 C11 1.869(3) . ?
P2 C1 1.832(3) . ?
P2 C31 1.844(3) . ?
P2 C41 1.846(3) . ?
P3 C2 1.848(3) . ?
P3 C61 1.853(3) . ?
P3 C51 1.853(3) . ?
P4 C2 1.839(3) . ?
P4 C81 1.841(3) . ?
P4 C71 1.848(3) . ?
C3 O1 1.129(5) . ?
C11 C12 1.535(5) . ?
C11 C16 1.535(5) . ?
C12 C13 1.538(5) . ?
C13 C14 1.539(6) . ?
C14 C15 1.525(6) . ?
C15 C16 1.529(5) . ?
C21 C22 1.532(4) . ?
C21 C26 1.543(4) . ?
C22 C23 1.537(5) . ?
C23 C24 1.531(5) . ?
C24 C25 1.529(6) . ?
C25 C26 1.532(5) . ?
C31 C32 1.541(5) . ?
C31 C36 1.543(5) . ?
C32 C33 1.532(5) . ?
C33 C34 1.534(7) . ?
C34 C35 1.519(8) . ?
C35 C36 1.533(6) . ?
C41 C46 1.534(4) . ?
C41 C42 1.539(4) . ?
C42 C43 1.533(5) . ?
C43 C44 1.526(5) . ?
C44 C45 1.534(6) . ?
C45 C46 1.535(5) . ?
C51 C56A 1.482(11) . ?
C51 C56 1.501(5) . ?
C51 C52 1.534(5) . ?
C52 C53 1.518(5) . ?
C52 C53A 1.581(12) . ?
C53 C54 1.517(7) . ?
C54 C55 1.531(6) . ?
C55 C56 1.536(6) . ?
C2S Cl3S 1.727(7) . ?
C2S Cl4S 1.768(7) . ?
C53A C54A 1.528(13) . ?
C54A C55A 1.526(13) . ?
C55A C56A 1.529(12) . ?
C1S Cl1S 1.756(7) . ?
C1S Cl2S 1.756(7) . ?
C61 C62 1.539(5) . ?
C61 C66 1.539(5) . ?
C62 C63 1.528(5) . ?
C63 C64 1.524(6) . ?
C64 C65 1.532(6) . ?
C65 C66 1.532(5) . ?
C71 C72 1.529(5) . ?
C71 C76 1.540(5) . ?
C72 C73 1.538(5) . ?
C73 C74 1.520(6) . ?
C74 C75 1.531(7) . ?
C75 C76 1.533(5) . ?
C81 C86 1.538(5) . ?
C81 C82 1.544(5) . ?
C82 C83 1.530(5) . ?
C83 C84 1.526(6) . ?
C84 C85 1.526(6) . ?
C85 C86 1.529(5) . ?
P1S F1S 1.597(3) . ?
P1S F2S 1.599(3) . ?
P1S F3S 1.600(2) . ?
P1S F6S 1.606(2) . ?
P1S F4S 1.608(3) . ?
P1S F5S 1.612(2) . ?
